data_2009680
loop_
_publ_author_name
'Tani, K.'
'Yamagata, T.'
'Tashiro, H.'

_publ_section_title
;
 Molecular structure and absolute configuration of
 (<i>P</i>)-7-phenyldinaphtho[2,1-<i>b</i>;1',2'-<i>d</i>]phosphole
;
_journal_issue 5
_journal_name_full 'Acta Crystallographica Section C'
_journal_page_first 769
_journal_page_last 771
_journal_paper_doi 10.1107/S0108270193010625
_journal_volume 50
_journal_year 1994
_chemical_formula_sum 'C26 H17 P'
_chemical_formula_weight 360.39
_space_group_crystal_system monoclinic
_space_group_IT_number 4
_space_group_name_Hall 'P 2yb'
_space_group_name_H-M_alt 'P 1 21 1'
_atom_type_scat_source 'IntTabIV Table 2.2B'
_cell_angle_alpha 90
_cell_angle_beta 93.456(7)
_cell_angle_gamma 90
_cell_formula_units_Z 2
_cell_length_a 10.9127(9)
_cell_length_b 7.9906(8)
_cell_length_c 10.8248(9)
_cell_measurement_reflns_used 20
_cell_measurement_temperature 293.0(10)
_cell_measurement_theta_max 23
_cell_measurement_theta_min 21
_cell_volume 942.20(15)
_diffrn_measurement_device 'Rigaku AFC-5R'
_diffrn_measurement_method \w
_diffrn_radiation_type CuK\a
_diffrn_radiation_wavelength 1.5418
_diffrn_reflns_av_R_equivalents 0.015
_diffrn_reflns_limit_h_max 12
_diffrn_reflns_limit_h_min -12
_diffrn_reflns_limit_k_max 8
_diffrn_reflns_limit_k_min -8
_diffrn_reflns_limit_l_max 12
_diffrn_reflns_limit_l_min 0
_diffrn_reflns_number 2876
_diffrn_reflns_theta_max 60
_diffrn_standards_decay_% 'not significant'
_diffrn_standards_interval_count 150
_diffrn_standards_number 3
_exptl_absorpt_coefficient_mu 1.31
_exptl_absorpt_correction_T_max 1.202
_exptl_absorpt_correction_T_min 1.001
_exptl_absorpt_correction_type 'empirical (North, Phillips & Mathews, 1968)'
_exptl_crystal_colour 'Pale yellow'
_exptl_crystal_density_diffrn 1.270
_exptl_crystal_density_meas 1.2340(10)
_exptl_crystal_description Plate
_exptl_crystal_size_max 0.80
_exptl_crystal_size_mid 0.60
_exptl_crystal_size_min 0.10
_refine_diff_density_max 0.35
_refine_diff_density_min -0.29
_refine_ls_extinction_coef none
_refine_ls_extinction_method none
_refine_ls_goodness_of_fit_obs 1.771
_refine_ls_hydrogen_treatment refall
_refine_ls_number_parameters 311
_refine_ls_number_reflns 2665
_refine_ls_R_factor_obs 0.0386
_refine_ls_shift/esd_max 0.0001
_refine_ls_structure_factor_coef F
_refine_ls_weighting_details w=1/\s^2^(F)
_refine_ls_weighting_scheme calc
_refine_ls_wR_factor_obs 0.0463
_reflns_number_observed 2665
_reflns_number_total 2785
_reflns_observed_criterion F~o~>3.0\s(F~o~)
_cod_data_source_file as1077.cif
_cod_data_source_block as1077_structure_1_of_1
_cod_depositor_comments
;
The following automatic conversions were performed:

'_refine_ls_weighting_scheme' value 'w=1/\s^2^(F)' was changed to
'calc'. New tag '_refine_ls_weighting_details' was created. The value
of the new tag was set to 'w=1/\s^2^(F)'.

Automatic conversion script
Id: cif_fix_values 3143 2015-03-26 13:38:13Z robertas 
;
_cod_original_cell_volume 942.20(10)
_cod_original_sg_symbol_H-M 'P 21'
_cod_original_formula_sum 'C26 H17 P1'
_cod_database_code 2009680

loop_
_space_group_symop_id
_space_group_symop_operation_xyz
1 x,y,z
2 -x,y+1/2,-z

loop_
_atom_site_label
_atom_site_fract_x
_atom_site_fract_y
_atom_site_fract_z
_atom_site_U_iso_or_equiv
P .16836(7) .25000 .31413(6) .0467(4)
C(1) .3232(3) .1856(4) .2837(2) .0415(16)
C(2) .4156(3) .1392(4) .3738(3) .0510(19)
C(3) .5289(3) .0966(5) .3386(3) .0540(19)
C(4) .5589(3) .1148(4) .2134(3) .0467(16)
C(5) .6805(3) .0874(5) .1785(4) .058(2)
C(6) .7143(3) .1319(5) .0643(4) .061(2)
C(7) .6294(3) .2087(4) -.0200(3) .0537(19)
C(8) .5096(3) .2285(5) .0079(3) .0448(15)
C(9) .4686(3) .1728(4) .1234(2) .0394(14)
C(10) .3442(3) .1885(3) .1582(2) .0372(14)
C(11) .2311(2) .2249(4) .0806(2) .0363(14)
C(12) .2059(3) .1976(3) -.0506(2) .0377(14)
C(13) .2792(3) .0964(4) -.1236(3) .0440(16)
C(14) .2504(3) .0753(5) -.2475(3) .0535(19)
C(15) .1474(3) .1536(5) -.3047(3) .059(2)
C(16) .0708(3) .2443(5) -.2362(3) .0537(17)
C(17) .0951(2) .2629(4) -.1066(2) .0441(15)
C(18) .0076(3) .3419(5) -.0336(3) .0514(18)
C(19) .0253(3) .3431(4) .0926(3) .0490(17)
C(20) .1364(2) .2839(4) .1491(2) .0412(15)
C(21) .1965(3) .4622(4) .3742(2) .0445(16)
C(22) .1322(3) .5198(5) .4718(3) .0480(18)
C(23) .1480(3) .6812(5) .5157(3) .0548(19)
C(24) .2276(4) .7864(5) .4611(3) .062(2)
C(25) .2940(4) .7311(5) .3644(3) .069(2)
C(26) .2790(4) .5694(5) .3221(3) .060(2)
H(2) .401(3) .144(5) .458(3) .027(9)
H(3) .592(3) .053(5) .399(3) .029(9)
H(5) .740(3) .042(5) .243(3) .031(10)
H(6) .797(3) .117(4) .046(3) .020(8)
H(7) .654(3) .252(5) -.102(3) .027(8)
H(8) .452(2) .286(4) -.050(2) .011(7)
H(13) .349(3) .034(5) -.087(3) .020(8)
H(14) .300(3) .005(4) -.295(3) .012(7)
H(15) .130(3) .132(5) -.396(3) .044(11)
H(16) -.005(3) .291(4) -.277(3) .033(10)
H(18) -.073(3) .388(5) -.079(3) .039(10)
H(19) -.039(3) .393(4) .142(3) .025(8)
H(22) .085(3) .438(4) .508(3) .020(9)
H(23) .104(3) .720(5) .583(3) .045(11)
H(24) .245(3) .899(5) .491(3) .031(9)
H(25) .356(4) .807(6) .325(4) .070(15)
H(26) .326(3) .532(5) .255(3) .039(10)

loop_
_geom_angle_atom_site_label_1
_geom_angle_atom_site_label_2
_geom_angle_atom_site_label_3
_geom_angle
_geom_angle_publ_flag
P C(1) C(2) 125.7(2) yes
P C(20) C(11) 111.6(2) yes
P C(21) C(22) 119.8(2) yes
C(1) P C(20) 89.40(10) yes
C(20) P C(21) 103.20(10) yes
C(1) C(10) C(9) 117.9(2) yes
C(9) C(10) C(11) 129.6(3) yes
C(10) C(11) C(20) 112.6(2) yes
P C(1) C(10) 112.50(10) yes
P C(20) C(19) 125.9(2) yes
P C(21) C(26) 121.7(3) yes
C(1) P C(21) 100.90(10) yes
C(2) C(1) C(10) 121.8(3) yes
C(1) C(10) C(11) 112.2(2) yes
C(10) C(11) C(12) 129.1(3) yes
C(12) C(11) C(20) 118.1(2) yes

loop_
_geom_bond_atom_site_label_1
_geom_bond_atom_site_label_2
_geom_bond_distance
_geom_bond_publ_flag
P C(1) 1.815(3) yes
P C(21) 1.835(3) yes
C(10) C(11) 1.479(4) yes
H(8) H(13) 2.33(5) yes
P C(20) 1.819(3) yes
C(1) C(10) 1.391(4) yes
C(11) C(20) 1.391(4) yes
C(3) C(4) 1.421(5) no
C(4) C(9) 1.421(4) no
C(6) C(7) 1.402(5) no
C(8) C(9) 1.424(5) no
C(12) C(17) 1.420(4) no
C(14) C(15) 1.399(6) no
C(16) C(17) 1.419(6) no
C(18) C(19) 1.368(5) no
C(21) C(22) 1.382(5) no
C(22) C(23) 1.381(5) no
C(24) C(25) 1.382(5) no
C(2) H(2) .93(4) no
C(5) H(5) .99(4) no
C(7) H(7) 1.00(4) no
C(13) H(13) .97(4) no
C(15) H(15) 1.00(4) no
C(18) H(18) 1.04(4) no
C(22) H(22) .93(4) no
C(24) H(24) .97(4) no
C(26) H(26) .96(4) no
C(1) C(2) 1.410(5) no
C(2) C(3) 1.359(5) no
C(4) C(5) 1.419(5) no
C(5) C(6) 1.358(5) no
C(7) C(8) 1.369(5) no
C(9) C(10) 1.437(4) no
C(11) C(12) 1.446(4) no
C(12) C(13) 1.412(4) no
C(13) C(14) 1.369(5) no
C(15) C(16) 1.360(6) no
C(17) C(18) 1.423(5) no
C(19) C(20) 1.406(5) no
C(21) C(26) 1.387(5) no
C(23) C(24) 1.368(5) no
C(25) C(26) 1.377(6) no
C(3) H(3) .98(4) no
C(6) H(6) .94(3) no
C(8) H(8) .97(3) no
C(14) H(14) .95(3) no
C(16) H(16) .98(4) no
C(19) H(19) .99(3) no
C(23) H(23) .95(4) no
C(25) H(25) 1.03(5) no
